data_4501293
loop_
_publ_author_name
'Hara, Satomi'
'Houjou, Hirohiko'
'Yoshikawa, Isao'
'Araki, Koji'

_publ_section_title
;
 Relation between Crystal Packing and Optical Anisotropy for Schiff
 Base-Nickel Complexes that Form Various Ladder-like Hydrogen-Bonding
 Networks
;
_journal_issue 11
_journal_name_full 'Crystal Growth &amp; Design'
_journal_page_first 5113
_journal_paper_doi 10.1021/cg201013v
_journal_volume 11
_journal_year 2011
_chemical_formula_moiety 'C30H32N2NiO4, C2H6O'
_chemical_formula_sum 'C32 H38 N2 Ni O5'
_chemical_formula_weight 589.35
_chemical_name_systematic
; 
 ? 
;
_space_group_IT_number 2
_symmetry_cell_setting triclinic
_symmetry_space_group_name_Hall '-P 1'
_symmetry_space_group_name_H-M 'P -1'
_atom_sites_solution_hydrogens geom
_atom_sites_solution_primary direct
_atom_sites_solution_secondary difmap
_audit_creation_method SHELXL-97
_cell_angle_alpha 100.112(2)
_cell_angle_beta 104.855(2)
_cell_angle_gamma 107.673(2)
_cell_formula_units_Z 2
_cell_length_a 9.571(1)
_cell_length_b 11.412(1)
_cell_length_c 15.354(1)
_cell_measurement_reflns_used 15638
_cell_measurement_temperature 298(2)
_cell_measurement_theta_max 73.29
_cell_measurement_theta_min 3.10
_cell_volume 1484.9(2)
_computing_cell_refinement Scalepack
_computing_data_collection 'MacScience Xpress'
_computing_data_reduction 'Denzo and Scalepack'
_computing_molecular_graphics maXus
_computing_structure_refinement 'SHELXL-97 (Sheldrick, 1997)'
_computing_structure_solution 'SHELXS-97 (Sheldrick, 1990)'
_diffrn_ambient_temperature 298(2)
_diffrn_measured_fraction_theta_full 0.967
_diffrn_measured_fraction_theta_max 0.937
_diffrn_measurement_device_type 'MacScience DIPLabo'
_diffrn_measurement_method IP
_diffrn_radiation_monochromator graphite
_diffrn_radiation_source 'fine-focus sealed tube'
_diffrn_radiation_type CuK\a
_diffrn_radiation_wavelength 1.54184
_diffrn_reflns_av_R_equivalents 0.046
_diffrn_reflns_av_sigmaI/netI 0.0345
_diffrn_reflns_limit_h_max 11
_diffrn_reflns_limit_h_min -11
_diffrn_reflns_limit_k_max 13
_diffrn_reflns_limit_k_min -8
_diffrn_reflns_limit_l_max 19
_diffrn_reflns_limit_l_min -16
_diffrn_reflns_number 15638
_diffrn_reflns_theta_full 70.00
_diffrn_reflns_theta_max 73.29
_diffrn_reflns_theta_min 3.10
_diffrn_standards_decay_% NONE
_diffrn_standards_interval_count NONE
_diffrn_standards_interval_time NONE
_diffrn_standards_number NONE
_exptl_absorpt_coefficient_mu 1.283
_exptl_absorpt_correction_T_max 0.9643
_exptl_absorpt_correction_T_min 0.8836
_exptl_absorpt_correction_type integration
_exptl_absorpt_process_details 'abscor (MacScience Co. Ltd., 2000)'
_exptl_crystal_colour 'dark brown'
_exptl_crystal_density_diffrn 1.318
_exptl_crystal_density_method 'not measured'
_exptl_crystal_description plate
_exptl_crystal_F_000 624
_exptl_crystal_size_max 0.37
_exptl_crystal_size_mid 0.14
_exptl_crystal_size_min 0.05
_refine_diff_density_max 0.556
_refine_diff_density_min -0.621
_refine_diff_density_rms 0.083
_refine_ls_extinction_method none
_refine_ls_goodness_of_fit_ref 1.174
_refine_ls_hydrogen_treatment constr
_refine_ls_matrix_type full
_refine_ls_number_parameters 347
_refine_ls_number_reflns 5582
_refine_ls_number_restraints 0
_refine_ls_restrained_S_all 1.174
_refine_ls_R_factor_all 0.1429
_refine_ls_R_factor_gt 0.1345
_refine_ls_shift/su_max 0.000
_refine_ls_shift/su_mean 0.000
_refine_ls_structure_factor_coef Fsqd
_refine_ls_weighting_details 'calc w=1/[\s^2^(Fo^2^)+(0.0738P)^2^+5.6273P] where P=(Fo^2^+2Fc^2^)/3'
_refine_ls_weighting_scheme calc
_refine_ls_wR_factor_gt 0.2842
_refine_ls_wR_factor_ref 0.2893
_reflns_number_gt 5058
_reflns_number_total 5582
_reflns_threshold_expression >2sigma(I)
_cod_data_source_file cg201013v_si_001.cif
_cod_data_source_block BuNi
_cod_original_sg_symbol_H-M P-1
_cod_database_code 4501293

loop_
_symmetry_equiv_pos_as_xyz
'x, y, z'
'-x, -y, -z'

loop_
_atom_site_label
_atom_site_type_symbol
_atom_site_fract_x
_atom_site_fract_y
_atom_site_fract_z
_atom_site_U_iso_or_equiv
_atom_site_adp_type
_atom_site_occupancy
_atom_site_symmetry_multiplicity
_atom_site_calc_flag
_atom_site_refinement_flags
_atom_site_disorder_assembly
_atom_site_disorder_group
Ni1 Ni 0.5000 0.5000 0.0000 0.0569(5) Uani 1 2 d S . .
O1 O 0.5236(5) 0.6693(4) 0.0162(4) 0.0648(12) Uani 1 1 d . . .
C1 C 0.4074(7) 0.7082(6) 0.0191(5) 0.0559(15) Uani 1 1 d . . .
C2 C 0.4042(7) 0.8158(6) -0.0139(5) 0.0580(16) Uani 1 1 d . . .
H1 H 0.4821 0.8559 -0.0364 0.070 Uiso 1 1 calc R . .
C3 C 0.2883(8) 0.8614(6) -0.0130(5) 0.0607(16) Uani 1 1 d . . .
H2 H 0.2880 0.9318 -0.0356 0.073 Uiso 1 1 calc R . .
C4 C 0.1691(7) 0.8042(5) 0.0212(4) 0.0487(13) Uani 1 1 d . . .
C5 C 0.0470(7) 0.8507(6) 0.0184(4) 0.0518(14) Uani 1 1 d . . .
H3 H 0.0477 0.9207 -0.0049 0.062 Uiso 1 1 calc R . .
C6 C -0.0705(7) 0.7949(6) 0.0490(5) 0.0544(15) Uani 1 1 d . . .
O2 O -0.1862(5) 0.8446(4) 0.0446(4) 0.0706(14) Uani 1 1 d . . .
H4 H -0.2640 0.7904 0.0461 0.106 Uiso 1 1 calc R . .
C7 C -0.0698(7) 0.6924(6) 0.0864(5) 0.0552(15) Uani 1 1 d . . .
H5 H -0.1486 0.6559 0.1094 0.066 Uiso 1 1 calc R . .
C8 C 0.0468(7) 0.6445(6) 0.0895(4) 0.0506(14) Uani 1 1 d . . .
H6 H 0.0447 0.5750 0.1137 0.061 Uiso 1 1 calc R . .
C9 C 0.1687(6) 0.6990(5) 0.0569(4) 0.0458(13) Uani 1 1 d . . .
C10 C 0.2941(7) 0.6516(5) 0.0562(4) 0.0506(14) Uani 1 1 d . . .
C11 C 0.3121(7) 0.5568(6) 0.1031(5) 0.0518(14) Uani 1 1 d . . .
H7 H 0.2556 0.5397 0.1435 0.062 Uiso 1 1 calc R . .
N1 N 0.4009(6) 0.4925(5) 0.0940(4) 0.0574(13) Uani 1 1 d . . .
C12 C 0.4205(9) 0.4111(7) 0.1568(5) 0.0679(19) Uani 1 1 d . . .
H8 H 0.3885 0.3235 0.1198 0.082 Uiso 1 1 calc R . .
H9 H 0.3542 0.4126 0.1950 0.082 Uiso 1 1 calc R . .
C13 C 0.5868(11) 0.4552(10) 0.2198(7) 0.100(3) Uani 1 1 d . . .
H10 H 0.6186 0.5405 0.2607 0.120 Uiso 1 1 calc R . .
H11 H 0.6554 0.4567 0.1828 0.120 Uiso 1 1 calc R . .
C14 C 0.5924(16) 0.352(2) 0.2813(11) 0.219(11) Uani 1 1 d . . .
H12 H 0.5291 0.3568 0.3210 0.263 Uiso 1 1 calc R . .
H13 H 0.5476 0.2664 0.2389 0.263 Uiso 1 1 calc R . .
C15 C 0.715(3) 0.369(2) 0.3272(19) 0.287(12) Uiso 1 1 d . . .
H14 H 0.7709 0.3429 0.2884 0.430 Uiso 1 1 calc R . .
H15 H 0.7096 0.3193 0.3716 0.430 Uiso 1 1 calc R . .
H16 H 0.7681 0.4578 0.3600 0.430 Uiso 1 1 calc R . .
Ni2 Ni 0.5000 1.0000 0.5000 0.0689(5) Uani 1 2 d S . .
O3 O 0.6704(7) 1.0290(5) 0.6003(4) 0.0895(18) Uani 1 1 d . . .
C16 C 0.7175(9) 0.9422(7) 0.6307(5) 0.072(2) Uani 1 1 d . . .
C17 C 0.8175(11) 0.9781(8) 0.7232(6) 0.092(3) Uani 1 1 d . . .
H17 H 0.8455 1.0606 0.7605 0.111 Uiso 1 1 calc R . .
C18 C 0.8743(11) 0.8960(8) 0.7595(6) 0.091(3) Uani 1 1 d . . .
H18 H 0.9383 0.9233 0.8217 0.109 Uiso 1 1 calc R . .
C19 C 0.8403(9) 0.7696(7) 0.7065(5) 0.0713(19) Uani 1 1 d . . .
C20 C 0.9017(10) 0.6871(8) 0.7449(6) 0.077(2) Uani 1 1 d . . .
H19 H 0.9665 0.7149 0.8070 0.093 Uiso 1 1 calc R . .
C21 C 0.8684(10) 0.5658(8) 0.6929(6) 0.076(2) Uani 1 1 d . . .
O4 O 0.9319(10) 0.4896(6) 0.7348(4) 0.108(2) Uani 1 1 d . . .
H20 H 0.9159 0.4243 0.6952 0.162 Uiso 1 1 calc R . .
C22 C 0.7685(11) 0.5246(8) 0.6017(6) 0.085(2) Uani 1 1 d . . .
H21 H 0.7435 0.4415 0.5665 0.102 Uiso 1 1 calc R . .
C23 C 0.7052(10) 0.6032(8) 0.5619(6) 0.079(2) Uani 1 1 d . . .
H22 H 0.6379 0.5724 0.5004 0.095 Uiso 1 1 calc R . .
C24 C 0.7405(8) 0.7309(7) 0.6130(5) 0.0653(18) Uani 1 1 d . . .
C25 C 0.6780(9) 0.8187(7) 0.5739(5) 0.0677(18) Uani 1 1 d . . .
C26 C 0.5936(10) 0.7867(7) 0.4768(5) 0.076(2) Uani 1 1 d . . .
H23 H 0.5917 0.7126 0.4390 0.092 Uiso 1 1 calc R . .
N2 N 0.5189(8) 0.8506(6) 0.4357(4) 0.0783(18) Uani 1 1 d . . .
C27 C 0.4563(13) 0.8045(10) 0.3306(6) 0.101(3) Uani 1 1 d . . .
H24 H 0.3453 0.7862 0.3094 0.121 Uiso 1 1 calc R . .
H25 H 0.4727 0.7259 0.3099 0.121 Uiso 1 1 calc R . .
C28 C 0.540(2) 0.9093(19) 0.2851(8) 0.187(7) Uani 1 1 d . . .
H26 H 0.4769 0.8948 0.2208 0.224 Uiso 1 1 calc R . .
H27 H 0.5579 0.9948 0.3206 0.224 Uiso 1 1 calc R . .
C29 C 0.670(3) 0.894(3) 0.2888(19) 0.265(12) Uiso 1 1 d . . .
H28 H 0.6549 0.8117 0.2503 0.318 Uiso 1 1 calc R . .
H29 H 0.7350 0.9087 0.3524 0.318 Uiso 1 1 calc R . .
C30 C 0.734(3) 1.012(2) 0.2435(16) 0.249(10) Uiso 1 1 d . . .
H30 H 0.7202 0.9772 0.1789 0.373 Uiso 1 1 calc R . .
H31 H 0.8422 1.0593 0.2773 0.373 Uiso 1 1 calc R . .
H32 H 0.6768 1.0675 0.2478 0.373 Uiso 1 1 calc R . .
O5 O 0.091(4) 0.737(2) 0.368(2) 0.093(7) Uiso 0.37(4) 1 d P A 1
C31 C -0.013(5) 0.751(4) 0.398(4) 0.141(19) Uiso 0.37(4) 1 d P A 1
O6 O 0.138(2) 0.7338(13) 0.3946(15) 0.105(5) Uiso 0.63(4) 1 d P A 2
C32 C 0.063(3) 0.739(3) 0.464(2) 0.160(13) Uiso 0.63(4) 1 d P A 2
C33 C 0.009(3) 0.822(3) 0.474(2) 0.279(12) Uiso 1 1 d . . .

loop_
_atom_site_aniso_label
_atom_site_aniso_U_11
_atom_site_aniso_U_22
_atom_site_aniso_U_33
_atom_site_aniso_U_23
_atom_site_aniso_U_13
_atom_site_aniso_U_12
Ni1 0.0516(9) 0.0532(9) 0.0800(11) 0.0234(8) 0.0302(8) 0.0282(7)
O1 0.053(3) 0.051(2) 0.103(4) 0.021(2) 0.040(3) 0.024(2)
C1 0.047(3) 0.048(3) 0.079(4) 0.016(3) 0.030(3) 0.020(3)
C2 0.055(4) 0.050(3) 0.084(5) 0.028(3) 0.036(3) 0.023(3)
C3 0.064(4) 0.052(4) 0.079(5) 0.028(3) 0.029(4) 0.029(3)
C4 0.046(3) 0.045(3) 0.058(4) 0.012(3) 0.018(3) 0.021(3)
C5 0.054(3) 0.046(3) 0.064(4) 0.018(3) 0.018(3) 0.030(3)
C6 0.047(3) 0.051(3) 0.067(4) 0.010(3) 0.015(3) 0.027(3)
O2 0.047(2) 0.060(3) 0.117(4) 0.028(3) 0.031(3) 0.029(2)
C7 0.047(3) 0.058(4) 0.067(4) 0.018(3) 0.021(3) 0.025(3)
C8 0.052(3) 0.048(3) 0.059(4) 0.020(3) 0.020(3) 0.022(3)
C9 0.045(3) 0.040(3) 0.055(3) 0.012(2) 0.015(3) 0.022(2)
C10 0.045(3) 0.043(3) 0.062(4) 0.006(3) 0.015(3) 0.020(3)
C11 0.051(3) 0.048(3) 0.062(4) 0.014(3) 0.022(3) 0.023(3)
N1 0.057(3) 0.052(3) 0.077(4) 0.026(3) 0.028(3) 0.029(2)
C12 0.080(5) 0.067(4) 0.082(5) 0.034(4) 0.040(4) 0.043(4)
C13 0.100(7) 0.119(8) 0.091(6) 0.035(6) 0.019(5) 0.063(6)
C14 0.098(9) 0.47(3) 0.149(13) 0.178(18) 0.040(9) 0.131(15)
Ni2 0.0760(12) 0.0599(10) 0.0533(10) 0.0040(7) 0.0074(8) 0.0194(8)
O3 0.097(4) 0.058(3) 0.082(4) -0.001(3) -0.011(3) 0.031(3)
C16 0.064(4) 0.055(4) 0.073(5) 0.001(3) 0.001(4) 0.015(3)
C17 0.102(7) 0.070(5) 0.070(5) -0.006(4) -0.009(5) 0.030(5)
C18 0.105(7) 0.080(6) 0.065(5) 0.008(4) 0.002(5) 0.030(5)
C19 0.075(5) 0.064(4) 0.064(4) 0.011(4) 0.018(4) 0.018(4)
C20 0.089(6) 0.072(5) 0.063(5) 0.020(4) 0.021(4) 0.021(4)
C21 0.098(6) 0.072(5) 0.064(5) 0.028(4) 0.033(4) 0.030(4)
O4 0.167(7) 0.076(4) 0.084(4) 0.034(3) 0.028(4) 0.054(4)
C22 0.100(6) 0.064(5) 0.079(5) 0.007(4) 0.023(5) 0.027(4)
C23 0.086(5) 0.070(5) 0.066(5) 0.006(4) 0.015(4) 0.023(4)
C24 0.066(4) 0.059(4) 0.067(4) 0.012(3) 0.025(4) 0.018(3)
C25 0.073(5) 0.056(4) 0.063(4) 0.004(3) 0.016(4) 0.021(3)
C26 0.087(5) 0.067(5) 0.057(4) -0.003(4) 0.010(4) 0.027(4)
N2 0.086(4) 0.069(4) 0.061(4) 0.004(3) 0.003(3) 0.027(3)
C27 0.124(8) 0.100(7) 0.057(5) 0.000(5) 0.015(5) 0.035(6)
C28 0.209(17) 0.28(2) 0.057(6) 0.011(9) 0.026(9) 0.102(16)

loop_
_atom_type_symbol
_atom_type_description
_atom_type_scat_dispersion_real
_atom_type_scat_dispersion_imag
_atom_type_scat_source
C C 0.0181 0.0091 'International Tables Vol C Tables 4.2.6.8 and 6.1.1.4'
H H 0.0000 0.0000 'International Tables Vol C Tables 4.2.6.8 and 6.1.1.4'
O O 0.0492 0.0322 'International Tables Vol C Tables 4.2.6.8 and 6.1.1.4'
N N 0.0311 0.0180 'International Tables Vol C Tables 4.2.6.8 and 6.1.1.4'
Ni Ni -3.0029 0.5091 'International Tables Vol C Tables 4.2.6.8 and 6.1.1.4'

loop_
_geom_angle_atom_site_label_1
_geom_angle_atom_site_label_2
_geom_angle_atom_site_label_3
_geom_angle
_geom_angle_site_symmetry_1
_geom_angle_site_symmetry_3
O1 Ni1 O1 180.00(4) 2_665 .
O1 Ni1 N1 90.5(2) 2_665 .
O1 Ni1 N1 89.5(2) . .
O1 Ni1 N1 89.5(2) 2_665 2_665
O1 Ni1 N1 90.5(2) . 2_665
N1 Ni1 N1 180.000(1) . 2_665
C1 O1 Ni1 121.5(4) . .
O1 C1 C10 123.2(6) . .
O1 C1 C2 117.4(5) . .
C10 C1 C2 119.4(5) . .
C3 C2 C1 120.7(6) . .
C3 C2 H1 119.6 . .
C1 C2 H1 119.6 . .
C2 C3 C4 121.4(6) . .
C2 C3 H2 119.3 . .
C4 C3 H2 119.3 . .
C9 C4 C3 120.2(5) . .
C9 C4 C5 119.4(5) . .
C3 C4 C5 120.3(6) . .
C6 C5 C4 121.1(6) . .
C6 C5 H3 119.4 . .
C4 C5 H3 119.4 . .
C5 C6 O2 118.5(6) . .
C5 C6 C7 119.7(5) . .
O2 C6 C7 121.8(6) . .
C6 O2 H4 109.5 . .
C8 C7 C6 120.5(6) . .
C8 C7 H5 119.8 . .
C6 C7 H5 119.8 . .
C7 C8 C9 121.0(6) . .
C7 C8 H6 119.5 . .
C9 C8 H6 119.5 . .
C8 C9 C4 118.2(5) . .
C8 C9 C10 123.9(5) . .
C4 C9 C10 117.9(5) . .
C1 C10 C11 119.0(5) . .
C1 C10 C9 120.3(6) . .
C11 C10 C9 120.4(6) . .
N1 C11 C10 125.4(6) . .
N1 C11 H7 117.3 . .
C10 C11 H7 117.3 . .
C11 N1 C12 117.7(6) . .
C11 N1 Ni1 121.4(4) . .
C12 N1 Ni1 120.9(4) . .
N1 C12 C13 111.6(7) . .
N1 C12 H8 109.3 . .
C13 C12 H8 109.3 . .
N1 C12 H9 109.3 . .
C13 C12 H9 109.3 . .
H8 C12 H9 108.0 . .
C12 C13 C14 106.0(9) . .
C12 C13 H10 110.5 . .
C14 C13 H10 110.5 . .
C12 C13 H11 110.5 . .
C14 C13 H11 110.5 . .
H10 C13 H11 108.7 . .
C15 C14 C13 113(2) . .
C15 C14 H12 108.9 . .
C13 C14 H12 108.9 . .
C15 C14 H13 108.9 . .
C13 C14 H13 108.9 . .
H12 C14 H13 107.7 . .
C14 C15 H14 109.5 . .
C14 C15 H15 109.5 . .
H14 C15 H15 109.5 . .
C14 C15 H16 109.5 . .
H14 C15 H16 109.5 . .
H15 C15 H16 109.5 . .
O3 Ni2 O3 180.000(2) . 2_676
O3 Ni2 N2 88.3(3) . 2_676
O3 Ni2 N2 91.7(3) 2_676 2_676
O3 Ni2 N2 91.7(3) . .
O3 Ni2 N2 88.3(3) 2_676 .
N2 Ni2 N2 180.000(2) 2_676 .
C16 O3 Ni2 126.8(5) . .
O3 C16 C17 117.7(7) . .
O3 C16 C25 123.1(7) . .
C17 C16 C25 119.2(7) . .
C18 C17 C16 121.6(8) . .
C18 C17 H17 119.2 . .
C16 C17 H17 119.2 . .
C17 C18 C19 122.7(8) . .
C17 C18 H18 118.7 . .
C19 C18 H18 118.7 . .
C20 C19 C24 121.3(7) . .
C20 C19 C18 121.7(8) . .
C24 C19 C18 117.0(7) . .
C21 C20 C19 121.1(8) . .
C21 C20 H19 119.5 . .
C19 C20 H19 119.5 . .
O4 C21 C20 118.2(8) . .
O4 C21 C22 123.0(8) . .
C20 C21 C22 118.8(8) . .
C21 O4 H20 109.5 . .
C23 C22 C21 121.6(8) . .
C23 C22 H21 119.2 . .
C21 C22 H21 119.2 . .
C22 C23 C24 121.1(8) . .
C22 C23 H22 119.4 . .
C24 C23 H22 119.4 . .
C19 C24 C23 116.1(7) . .
C19 C24 C25 120.5(6) . .
C23 C24 C25 123.4(7) . .
C16 C25 C26 119.6(7) . .
C16 C25 C24 119.0(7) . .
C26 C25 C24 120.9(6) . .
N2 C26 C25 126.5(7) . .
N2 C26 H23 116.8 . .
C25 C26 H23 116.8 . .
C26 N2 C27 115.4(7) . .
C26 N2 Ni2 123.9(5) . .
C27 N2 Ni2 120.5(6) . .
N2 C27 C28 111.0(8) . .
N2 C27 H24 109.4 . .
C28 C27 H24 109.4 . .
N2 C27 H25 109.4 . .
C28 C27 H25 109.4 . .
H24 C27 H25 108.0 . .
C29 C28 C27 104.5(19) . .
C29 C28 H26 110.9 . .
C27 C28 H26 110.9 . .
C29 C28 H27 110.9 . .
C27 C28 H27 110.9 . .
H26 C28 H27 108.9 . .
C28 C29 C30 95(2) . .
C28 C29 H28 112.6 . .
C30 C29 H28 112.6 . .
C28 C29 H29 112.6 . .
C30 C29 H29 112.6 . .
H28 C29 H29 110.1 . .
C29 C30 H30 109.5 . .
C29 C30 H31 109.5 . .
H30 C30 H31 109.5 . .
C29 C30 H32 109.5 . .
H30 C30 H32 109.5 . .
H31 C30 H32 109.5 . .
C33 C31 O5 125(4) . .
C33 C32 O6 117(3) . .
C31 C33 C32 56(2) . .

loop_
_geom_bond_atom_site_label_1
_geom_bond_atom_site_label_2
_geom_bond_distance
_geom_bond_site_symmetry_2
Ni1 O1 1.839(4) 2_665
Ni1 O1 1.839(4) .
Ni1 N1 1.920(5) .
Ni1 N1 1.920(5) 2_665
O1 C1 1.324(7) .
C1 C10 1.393(8) .
C1 C2 1.413(9) .
C2 C3 1.363(8) .
C2 H1 0.9300 .
C3 C4 1.408(9) .
C3 H2 0.9300 .
C4 C9 1.403(8) .
C4 C5 1.417(8) .
C5 C6 1.354(9) .
C5 H3 0.9300 .
C6 O2 1.381(7) .
C6 C7 1.392(9) .
O2 H4 0.8200 .
C7 C8 1.378(8) .
C7 H5 0.9300 .
C8 C9 1.402(8) .
C8 H6 0.9300 .
C9 C10 1.460(7) .
C10 C11 1.429(8) .
C11 N1 1.297(7) .
C11 H7 0.9300 .
N1 C12 1.468(8) .
C12 C13 1.508(11) .
C12 H8 0.9700 .
C12 H9 0.9700 .
C13 C14 1.640(18) .
C13 H10 0.9700 .
C13 H11 0.9700 .
C14 C15 1.14(3) .
C14 H12 0.9700 .
C14 H13 0.9700 .
C15 H14 0.9600 .
C15 H15 0.9600 .
C15 H16 0.9600 .
Ni2 O3 1.829(5) .
Ni2 O3 1.829(5) 2_676
Ni2 N2 1.898(6) 2_676
Ni2 N2 1.898(6) .
O3 C16 1.315(9) .
C16 C17 1.400(10) .
C16 C25 1.402(9) .
C17 C18 1.350(11) .
C17 H17 0.9300 .
C18 C19 1.419(11) .
C18 H18 0.9300 .
C19 C20 1.389(11) .
C19 C24 1.409(10) .
C20 C21 1.368(11) .
C20 H19 0.9300 .
C21 O4 1.362(9) .
C21 C22 1.380(11) .
O4 H20 0.8200 .
C22 C23 1.371(11) .
C22 H21 0.9300 .
C23 C24 1.420(10) .
C23 H22 0.9300 .
C24 C25 1.454(10) .
C25 C26 1.421(10) .
C26 N2 1.299(10) .
C26 H23 0.9300 .
N2 C27 1.503(10) .
C27 C28 1.60(2) .
C27 H24 0.9700 .
C27 H25 0.9700 .
C28 C29 1.29(2) .
C28 H26 0.9700 .
C28 H27 0.9700 .
C29 C30 1.64(3) .
C29 H28 0.9700 .
C29 H29 0.9700 .
C30 H30 0.9600 .
C30 H31 0.9600 .
C30 H32 0.9600 .
O5 C31 1.24(4) .
C31 C33 1.23(5) .
O6 C32 1.43(3) .
C32 C33 1.22(3) .

loop_
_geom_torsion_atom_site_label_1
_geom_torsion_atom_site_label_2
_geom_torsion_atom_site_label_3
_geom_torsion_atom_site_label_4
_geom_torsion
_geom_torsion_site_symmetry_1
N1 Ni1 O1 C1 -47.0(5) .
N1 Ni1 O1 C1 133.0(5) 2_665
Ni1 O1 C1 C10 33.1(9) .
Ni1 O1 C1 C2 -149.6(5) .
O1 C1 C2 C3 180.0(7) .
C10 C1 C2 C3 -2.6(11) .
C1 C2 C3 C4 0.6(11) .
C2 C3 C4 C9 0.9(10) .
C2 C3 C4 C5 -177.9(6) .
C9 C4 C5 C6 -0.4(9) .
C3 C4 C5 C6 178.4(6) .
C4 C5 C6 O2 179.9(6) .
C4 C5 C6 C7 1.9(10) .
C5 C6 C7 C8 -2.2(10) .
O2 C6 C7 C8 179.8(6) .
C6 C7 C8 C9 1.2(10) .
C7 C8 C9 C4 0.3(9) .
C7 C8 C9 C10 -178.7(6) .
C3 C4 C9 C8 -179.5(6) .
C5 C4 C9 C8 -0.7(9) .
C3 C4 C9 C10 -0.5(9) .
C5 C4 C9 C10 178.3(5) .
O1 C1 C10 C11 7.3(10) .
C2 C1 C10 C11 -169.9(6) .
O1 C1 C10 C9 -179.7(6) .
C2 C1 C10 C9 3.1(10) .
C8 C9 C10 C1 177.4(6) .
C4 C9 C10 C1 -1.5(9) .
C8 C9 C10 C11 -9.7(9) .
C4 C9 C10 C11 171.3(6) .
C1 C10 C11 N1 -19.5(10) .
C9 C10 C11 N1 167.5(6) .
C10 C11 N1 C12 172.2(6) .
C10 C11 N1 Ni1 -9.2(9) .
O1 Ni1 N1 C11 -144.8(5) 2_665
O1 Ni1 N1 C11 35.2(5) .
O1 Ni1 N1 C12 33.8(5) 2_665
O1 Ni1 N1 C12 -146.2(5) .
C11 N1 C12 C13 -116.6(7) .
Ni1 N1 C12 C13 64.8(8) .
N1 C12 C13 C14 -177.1(9) .
C12 C13 C14 C15 174(2) .
N2 Ni2 O3 C16 148.4(8) 2_676
N2 Ni2 O3 C16 -31.6(8) .
Ni2 O3 C16 C17 -159.9(7) .
Ni2 O3 C16 C25 23.0(12) .
O3 C16 C17 C18 -178.5(9) .
C25 C16 C17 C18 -1.3(15) .
C16 C17 C18 C19 1.6(16) .
C17 C18 C19 C20 179.1(9) .
C17 C18 C19 C24 -1.2(14) .
C24 C19 C20 C21 0.6(13) .
C18 C19 C20 C21 -179.7(8) .
C19 C20 C21 O4 -179.8(8) .
C19 C20 C21 C22 -1.9(13) .
O4 C21 C22 C23 179.3(8) .
C20 C21 C22 C23 1.5(14) .
C21 C22 C23 C24 0.2(14) .
C20 C19 C24 C23 1.0(11) .
C18 C19 C24 C23 -178.6(8) .
C20 C19 C24 C25 -179.7(7) .
C18 C19 C24 C25 0.7(11) .
C22 C23 C24 C19 -1.4(12) .
C22 C23 C24 C25 179.3(8) .
O3 C16 C25 C26 5.3(13) .
C17 C16 C25 C26 -171.8(8) .
O3 C16 C25 C24 177.8(7) .
C17 C16 C25 C24 0.8(12) .
C19 C24 C25 C16 -0.5(11) .
C23 C24 C25 C16 178.8(7) .
C19 C24 C25 C26 171.9(7) .
C23 C24 C25 C26 -8.8(12) .
C16 C25 C26 N2 -15.3(14) .
C24 C25 C26 N2 172.3(8) .
C25 C26 N2 C27 172.7(8) .
C25 C26 N2 Ni2 -2.8(13) .
O3 Ni2 N2 C26 21.2(8) .
O3 Ni2 N2 C26 -158.8(8) 2_676
O3 Ni2 N2 C27 -154.1(7) .
O3 Ni2 N2 C27 25.9(7) 2_676
C26 N2 C27 C28 -114.6(11) .
Ni2 N2 C27 C28 61.1(12) .
N2 C27 C28 C29 81.0(18) .
C27 C28 C29 C30 -178.1(12) .
O5 C31 C33 C32 -55(4) .
O6 C32 C33 C31 48(3) .
